data_2210694
loop_
_publ_author_name
'Qian Wang'
'Ming-Jie Wu'
'Xiu-Guang Wang'
'Xiao-Jun Zhao'

_publ_section_title
;<i>catena</i>-Poly[[[aqua(5-amino-1<i>H</i>-1,2,4-triazole-\k<i>N</i>^4^)zinc(II)]-\m-5-carboxybenzene-1,3-dicarboxylato]
 dihydrate]
;
_journal_coeditor_code LH2159
_journal_issue 10
_journal_name_full 'Acta Crystallographica Section E'
_journal_page_first m2496
_journal_page_last m2498
_journal_paper_doi 10.1107/S1600536806035197
_journal_volume 62
_journal_year 2006
_chemical_formula_iupac '[Zn (C9 H4 O6) (C2 H4 N4) (H2 O)] , 2H2 O'
_chemical_formula_moiety 'C11 H10 N4 O7 Zn , 2H2 O'
_chemical_formula_sum 'C11 H14 N4 O9 Zn'
_chemical_formula_weight 411.65
_chemical_name_systematic
;
catena-poly[[[aqua(5-amino-1H-1,2,4-triazole-\kN^4^)zinc(II)]-\m-
5-carboxybenzene-1,3-dicarboxylato] dihydrate]
;
_space_group_IT_number 2
_symmetry_cell_setting triclinic
_symmetry_space_group_name_Hall '-P 1'
_symmetry_space_group_name_H-M 'P -1'
_cell_angle_alpha 85.672(7)
_cell_angle_beta 71.590(7)
_cell_angle_gamma 69.562(7)
_cell_formula_units_Z 2
_cell_length_a 7.730(4)
_cell_length_b 10.000(6)
_cell_length_c 11.533(6)
_cell_measurement_reflns_used 1200
_cell_measurement_temperature 294(2)
_cell_measurement_theta_max 21.76
_cell_measurement_theta_min 2.81
_cell_volume 792.0(8)
_computing_cell_refinement 'SAINT (Bruker, 2001)'
_computing_data_collection 'APEX2 (Bruker, 2003)'
_computing_data_reduction SAINT
_computing_molecular_graphics 'PLATON (Spek, 2003) and DIAMOND (Brandenburg & Berndt, 1999)'
_computing_publication_material SHELXTL
_computing_structure_refinement SHELXTL
_computing_structure_solution 'SHELXTL (Bruker, 2001)'
_diffrn_ambient_temperature 294(2)
_diffrn_measured_fraction_theta_full 0.972
_diffrn_measured_fraction_theta_max 0.972
_diffrn_measurement_device_type 'Bruker APEXII'
_diffrn_measurement_method '\f and \w'
_diffrn_radiation_monochromator graphite
_diffrn_radiation_source 'fine-focus sealed tube'
_diffrn_radiation_type 'Mo K\a'
_diffrn_radiation_wavelength 0.71073
_diffrn_reflns_av_R_equivalents 0.0353
_diffrn_reflns_av_sigmaI/netI 0.0723
_diffrn_reflns_limit_h_max 9
_diffrn_reflns_limit_h_min -9
_diffrn_reflns_limit_k_max 6
_diffrn_reflns_limit_k_min -11
_diffrn_reflns_limit_l_max 13
_diffrn_reflns_limit_l_min -13
_diffrn_reflns_number 4222
_diffrn_reflns_theta_full 25.01
_diffrn_reflns_theta_max 25.01
_diffrn_reflns_theta_min 1.86
_diffrn_standards_decay_% 0
_diffrn_standards_interval_count 0
_diffrn_standards_interval_time 0
_diffrn_standards_number 0
_exptl_absorpt_coefficient_mu 1.607
_exptl_absorpt_correction_T_max 0.786
_exptl_absorpt_correction_T_min 0.719
_exptl_absorpt_correction_type multi-scan
_exptl_absorpt_process_details '(SADABS; Sheldrick, 1997)'
_exptl_crystal_colour colourless
_exptl_crystal_density_diffrn 1.726
_exptl_crystal_density_method 'not measured'
_exptl_crystal_description block
_exptl_crystal_F_000 420
_exptl_crystal_size_max 0.20
_exptl_crystal_size_mid 0.19
_exptl_crystal_size_min 0.15
_refine_diff_density_max 0.845
_refine_diff_density_min -0.680
_refine_ls_extinction_method none
_refine_ls_goodness_of_fit_ref 1.045
_refine_ls_hydrogen_treatment constr
_refine_ls_matrix_type full
_refine_ls_number_parameters 227
_refine_ls_number_reflns 2712
_refine_ls_number_restraints 0
_refine_ls_restrained_S_all 1.045
_refine_ls_R_factor_all 0.0843
_refine_ls_R_factor_gt 0.0548
_refine_ls_shift/su_max 0.000
_refine_ls_shift/su_mean 0.000
_refine_ls_structure_factor_coef Fsqd
_refine_ls_weighting_details 'calc w = 1/[\s^2^(Fo^2^)+(0.075P)^2^+1.0815P] where P=(Fo^2^+2Fc^2^)/3'
_refine_ls_weighting_scheme calc
_refine_ls_wR_factor_gt 0.1399
_refine_ls_wR_factor_ref 0.1524
_reflns_number_gt 1917
_reflns_number_total 2712
_reflns_threshold_expression I>2\s(I)
_cod_data_source_file lh2159.cif
_cod_data_source_block I
_cod_depositor_comments
;
The following automatic conversions were performed:
'_symmetry_cell_setting' value 'Triclinic' changed to 'triclinic'
according to '/home/saulius/struct/CIF-dictionaries/cif_core.dic'
dictionary named 'cif_core.dic' version 2.4.1 from 2010-06-29.

Automatic conversion script
Id: cif_fix_enum 1527 2010-12-29 10:47:43Z saulius 

The following automatic conversions were performed:

'_symmetry_cell_setting' value 'Triclinic' changed to 'triclinic'
according to /home/saulius/struct/CIF-dictionaries/cif_core.dic
dictionary named 'cif_core.dic' version 2.4.1 from 2010-06-29.

Automatic conversion script
Id: cif_fix_values 1715 2011-07-08 13:25:40Z adriana 
;
_cod_database_code 2210694
_cod_database_fobs_code 2210694

loop_
_symmetry_equiv_pos_as_xyz
'x, y, z'
'-x, -y, -z'

loop_
_atom_site_type_symbol
_atom_site_label
_atom_site_fract_x
_atom_site_fract_y
_atom_site_fract_z
_atom_site_U_iso_or_equiv
_atom_site_adp_type
_atom_site_calc_flag
_atom_site_refinement_flags
_atom_site_occupancy
Zn Zn1 0.73323(9) -0.01806(7) 0.84971(6) 0.0369(3) Uani d . 1
O O1 0.5659(6) 0.2495(5) 0.7854(4) 0.0494(12) Uani d . 1
O O2 0.5557(6) 0.1479(4) 0.9633(4) 0.0409(10) Uani d . 1
O O3 0.0376(6) 0.7129(4) 0.7740(4) 0.0447(11) Uani d . 1
O O4 -0.1136(5) 0.8501(4) 0.9442(4) 0.0405(10) Uani d . 1
O O5 0.0246(6) 0.6921(5) 1.3297(4) 0.0527(12) Uani d . 1
O O6 0.2447(7) 0.4780(5) 1.3346(4) 0.0537(12) Uani d . 1
H H6 0.2233 0.5069 1.4042 0.080 Uiso calc R 1
O O7 0.9452(6) 0.0281(4) 0.7172(4) 0.0483(11) Uani d . 1
H H7A 0.9082 0.1136 0.7045 0.072 Uiso d R 1
H H7B 1.0628 -0.0162 0.7140 0.072 Uiso d R 1
N N1 0.5848(6) -0.0683(5) 0.7573(4) 0.0365(12) Uani d . 1
N N2 0.8312(7) -0.1671(7) 0.5710(5) 0.0574(17) Uani d . 1
H H2A 0.9207 -0.1583 0.5958 0.069 Uiso calc R 1
H H2B 0.8597 -0.2029 0.4991 0.069 Uiso calc R 1
N N3 0.4970(7) -0.1281(6) 0.6126(5) 0.0442(13) Uani d . 1
H H3' 0.5036 -0.1604 0.5437 0.053 Uiso calc R 1
N N4 0.3272(7) -0.0708(6) 0.7085(5) 0.0495(14) Uani d . 1
C C1 0.5031(8) 0.2559(6) 0.8982(5) 0.0335(13) Uani d . 1
C C2 0.3588(7) 0.3932(6) 0.9647(5) 0.0291(12) Uani d . 1
C C3 0.2623(7) 0.5003(6) 0.8981(5) 0.0304(12) Uani d . 1
H H3 0.2902 0.4855 0.8146 0.037 Uiso calc R 1
C C4 0.1267(7) 0.6271(6) 0.9549(5) 0.0314(13) Uani d . 1
C C5 0.0121(8) 0.7369(6) 0.8828(5) 0.0331(13) Uani d . 1
C C6 0.0909(8) 0.6505(6) 1.0780(5) 0.0350(14) Uani d . 1
H H6A 0.0006 0.7364 1.1164 0.042 Uiso calc R 1
C C7 0.1877(8) 0.5477(6) 1.1456(5) 0.0313(13) Uani d . 1
C C8 0.1443(8) 0.5789(6) 1.2776(5) 0.0371(14) Uani d . 1
C C9 0.3211(8) 0.4164(6) 1.0880(5) 0.0327(13) Uani d . 1
H H9 0.3834 0.3456 1.1329 0.039 Uiso calc R 1
C C10 0.6495(8) -0.1255(6) 0.6436(5) 0.0374(14) Uani d . 1
C C11 0.3888(9) -0.0374(7) 0.7901(6) 0.0470(17) Uani d . 1
H H11 0.3056 0.0047 0.8658 0.056 Uiso calc R 1
O O8 0.5151(8) 0.2957(6) 0.5660(5) 0.0714(15) Uani d . 1
H H8A 0.5105 0.2733 0.6393 0.107 Uiso d R 1
H H8B 0.6183 0.3088 0.5203 0.107 Uiso d R 1
O O9 0.2332(7) 0.5535(5) 0.5584(4) 0.0641(15) Uani d . 1
H H9A 0.1475 0.5976 0.6230 0.096 Uiso d R 1
H H9B 0.3203 0.4768 0.5674 0.096 Uiso d R 1

loop_
_atom_site_aniso_label
_atom_site_aniso_U_11
_atom_site_aniso_U_22
_atom_site_aniso_U_33
_atom_site_aniso_U_12
_atom_site_aniso_U_13
_atom_site_aniso_U_23
Zn1 0.0329(4) 0.0283(4) 0.0426(4) 0.0063(3) -0.0192(3) -0.0080(3)
O1 0.050(3) 0.038(3) 0.039(3) 0.011(2) -0.013(2) -0.006(2)
O2 0.046(2) 0.026(2) 0.041(2) 0.0065(19) -0.0208(19) -0.0031(18)
O3 0.049(3) 0.033(2) 0.042(3) 0.003(2) -0.020(2) -0.0036(19)
O4 0.036(2) 0.031(2) 0.044(2) 0.0069(18) -0.0163(18) -0.0069(18)
O5 0.058(3) 0.041(3) 0.039(2) 0.006(2) -0.012(2) -0.008(2)
O6 0.073(3) 0.041(3) 0.040(3) -0.003(2) -0.026(2) -0.001(2)
O7 0.038(2) 0.029(2) 0.070(3) 0.0022(19) -0.022(2) 0.004(2)
N1 0.028(3) 0.037(3) 0.035(3) 0.002(2) -0.009(2) -0.004(2)
N2 0.040(3) 0.083(5) 0.044(3) -0.015(3) -0.006(3) -0.024(3)
N3 0.045(3) 0.045(3) 0.043(3) -0.009(3) -0.021(2) -0.008(2)
N4 0.038(3) 0.058(4) 0.053(3) -0.011(3) -0.018(3) -0.009(3)
C1 0.029(3) 0.031(3) 0.040(4) -0.004(3) -0.016(3) -0.003(3)
C2 0.022(3) 0.020(3) 0.039(3) 0.000(2) -0.009(2) -0.003(2)
C3 0.031(3) 0.025(3) 0.032(3) -0.004(2) -0.012(2) -0.002(2)
C4 0.025(3) 0.026(3) 0.039(3) 0.000(2) -0.013(2) -0.002(2)
C5 0.026(3) 0.028(3) 0.041(3) -0.001(2) -0.013(2) -0.002(3)
C6 0.028(3) 0.022(3) 0.046(4) 0.003(2) -0.011(2) -0.002(2)
C7 0.032(3) 0.023(3) 0.036(3) -0.006(2) -0.012(2) -0.001(2)
C8 0.040(3) 0.025(3) 0.045(3) -0.005(3) -0.016(3) -0.002(3)
C9 0.032(3) 0.025(3) 0.039(3) -0.004(2) -0.016(3) 0.001(2)
C10 0.037(3) 0.034(3) 0.039(3) -0.007(3) -0.014(3) -0.005(3)
C11 0.037(3) 0.051(4) 0.042(4) -0.003(3) -0.010(3) -0.006(3)
O8 0.091(4) 0.064(4) 0.056(3) -0.007(3) -0.038(3) -0.009(3)
O9 0.064(3) 0.059(3) 0.052(3) 0.007(3) -0.023(2) -0.012(2)

loop_
_atom_type_symbol
_atom_type_description
_atom_type_scat_dispersion_real
_atom_type_scat_dispersion_imag
_atom_type_scat_source
C C 0.0033 0.0016 'International Tables Vol C Tables 4.2.6.8 and 6.1.1.4'
H H 0.0000 0.0000 'International Tables Vol C Tables 4.2.6.8 and 6.1.1.4'
N N 0.0061 0.0033 'International Tables Vol C Tables 4.2.6.8 and 6.1.1.4'
O O 0.0106 0.0060 'International Tables Vol C Tables 4.2.6.8 and 6.1.1.4'
S S 0.1246 0.1234 'International Tables Vol C Tables 4.2.6.8 and 6.1.1.4'
Zn Zn 0.2839 1.4301 'International Tables Vol C Tables 4.2.6.8 and 6.1.1.4'

loop_
_geom_angle_atom_site_label_1
_geom_angle_atom_site_label_2
_geom_angle_atom_site_label_3
_geom_angle_site_symmetry_1
_geom_angle_site_symmetry_3
_geom_angle
_geom_angle_publ_flag
O4 Zn1 O2 1_645 . 105.53(16) y
O4 Zn1 N1 1_645 . 125.53(19) y
O2 Zn1 N1 . . 108.81(17) y
O4 Zn1 O7 1_645 . 100.41(17) y
O2 Zn1 O7 . . 112.91(18) y
N1 Zn1 O7 . . 103.43(19) y
C1 O2 Zn1 . . 107.8(3) n
C5 O4 Zn1 . 1_465 113.5(3) n
C8 O6 H6 . . 109.5 ?
Zn1 O7 H7A . . 109.5 ?
Zn1 O7 H7B . . 118.8 ?
H7A O7 H7B . . 120.5 ?
C10 N1 C11 . . 103.7(5) ?
C10 N1 Zn1 . . 128.4(4) ?
C11 N1 Zn1 . . 127.5(4) ?
C10 N2 H2A . . 120.0 ?
C10 N2 H2B . . 120.0 ?
H2A N2 H2B . . 120.0 ?
C10 N3 N4 . . 109.7(5) ?
C10 N3 H3' . . 125.1 ?
N4 N3 H3' . . 125.1 ?
C11 N4 N3 . . 102.7(5) ?
O1 C1 O2 . . 122.4(5) ?
O1 C1 C2 . . 120.1(5) ?
O2 C1 C2 . . 117.5(5) ?
C9 C2 C3 . . 119.6(5) ?
C9 C2 C1 . . 121.8(5) ?
C3 C2 C1 . . 118.6(5) ?
C4 C3 C2 . . 120.9(5) ?
C4 C3 H3 . . 119.6 ?
C2 C3 H3 . . 119.6 ?
C3 C4 C6 . . 119.3(5) ?
C3 C4 C5 . . 119.9(5) ?
C6 C4 C5 . . 120.8(5) ?
O3 C5 O4 . . 123.9(5) ?
O3 C5 C4 . . 120.8(5) ?
O4 C5 C4 . . 115.3(5) ?
C4 C6 C7 . . 121.1(5) ?
C4 C6 H6A . . 119.5 ?
C7 C6 H6A . . 119.5 ?
C6 C7 C9 . . 119.4(5) ?
C6 C7 C8 . . 118.8(5) ?
C9 C7 C8 . . 121.8(5) ?
O5 C8 O6 . . 122.4(5) ?
O5 C8 C7 . . 122.4(5) ?
O6 C8 C7 . . 115.2(5) ?
C2 C9 C7 . . 119.6(5) ?
C2 C9 H9 . . 120.2 ?
C7 C9 H9 . . 120.2 ?
N2 C10 N1 . . 126.3(5) ?
N2 C10 N3 . . 125.0(5) ?
N1 C10 N3 . . 108.7(5) ?
N4 C11 N1 . . 115.1(5) ?
N4 C11 H11 . . 122.4 ?
N1 C11 H11 . . 122.4 ?
H8A O8 H8B . . 117.1 ?
H9A O9 H9B . . 117.0 ?

loop_
_geom_bond_atom_site_label_1
_geom_bond_atom_site_label_2
_geom_bond_site_symmetry_2
_geom_bond_distance
_geom_bond_publ_flag
Zn1 O4 1_645 1.959(4) y
Zn1 O2 . 1.989(4) y
Zn1 N1 . 1.990(5) y
Zn1 O7 . 2.018(4) y
O1 C1 . 1.235(7) ?
O2 C1 . 1.289(7) ?
O3 C5 . 1.236(6) ?
O4 C5 . 1.282(6) ?
O4 Zn1 1_465 1.959(4) ?
O5 C8 . 1.232(7) ?
O6 C8 . 1.315(7) ?
O6 H6 . 0.8200 ?
O7 H7A . 0.8200 ?
O7 H7B . 0.8501 ?
N1 C10 . 1.340(7) ?
N1 C11 . 1.366(8) ?
N2 C10 . 1.322(7) ?
N2 H2A . 0.8600 ?
N2 H2B . 0.8600 ?
N3 C10 . 1.345(7) ?
N3 N4 . 1.389(7) ?
N3 H3' . 0.8600 ?
N4 C11 . 1.291(8) ?
C1 C2 . 1.505(7) ?
C2 C9 . 1.380(8) ?
C2 C3 . 1.405(7) ?
C3 C4 . 1.378(7) ?
C3 H3 . 0.9300 ?
C4 C6 . 1.379(8) ?
C4 C5 . 1.527(7) ?
C6 C7 . 1.391(8) ?
C6 H6A . 0.9300 ?
C7 C9 . 1.408(7) ?
C7 C8 . 1.485(8) ?
C9 H9 . 0.9300 ?
C11 H11 . 0.9300 ?
O8 H8A . 0.8506 ?
O8 H8B . 0.8532 ?
O9 H9A . 0.8498 ?
O9 H9B . 0.8508 ?

loop_
_geom_hbond_atom_site_label_D
_geom_hbond_atom_site_label_H
_geom_hbond_atom_site_label_A
_geom_hbond_site_symmetry_A
_geom_hbond_distance_DH
_geom_hbond_distance_HA
_geom_hbond_distance_DA
_geom_hbond_angle_DHA
N2 H2A O3 1_645 0.86 2.58 3.173(8) 127
N2 H2A O7 . 0.86 2.51 3.173(8) 135
N2 H2B O5 1_644 0.86 2.08 2.908(7) 160
N3 H3' O8 2_656 0.86 1.99 2.795(8) 155
O6 H6 O9 1_556 0.82 1.90 2.710(7) 167
O7 H7A O1 . 0.82 2.42 2.897(7) 118
O7 H7A O5 2_667 0.82 2.16 2.885(6) 148
O7 H7B N4 1_655 0.85 1.90 2.738(8) 166
O8 H8A O1 . 0.85 1.84 2.664(7) 161
O8 H8B O9 2_666 0.85 2.07 2.842(8) 150
O9 H9A O3 . 0.85 1.94 2.748(6) 158
O9 H9B O8 . 0.85 1.91 2.751(8) 172

loop_
_geom_torsion_atom_site_label_1
_geom_torsion_atom_site_label_2
_geom_torsion_atom_site_label_3
_geom_torsion_atom_site_label_4
_geom_torsion_site_symmetry_1
_geom_torsion
O4 Zn1 O2 C1 1_645 157.7(4)
N1 Zn1 O2 C1 . -65.3(4)
O7 Zn1 O2 C1 . 48.9(4)
O4 Zn1 N1 C10 1_645 -84.4(6)
O2 Zn1 N1 C10 . 149.4(5)
O7 Zn1 N1 C10 . 29.1(5)
O4 Zn1 N1 C11 1_645 103.7(5)
O2 Zn1 N1 C11 . -22.5(6)
O7 Zn1 N1 C11 . -142.8(5)
C10 N3 N4 C11 . 0.2(7)
Zn1 O2 C1 O1 . -2.8(7)
Zn1 O2 C1 C2 . 176.8(4)
O1 C1 C2 C9 . -163.9(5)
O2 C1 C2 C9 . 16.5(8)
O1 C1 C2 C3 . 15.5(8)
O2 C1 C2 C3 . -164.1(5)
C9 C2 C3 C4 . -1.6(9)
C1 C2 C3 C4 . 179.0(5)
C2 C3 C4 C6 . 2.3(9)
C2 C3 C4 C5 . -175.1(5)
Zn1 O4 C5 O3 1_465 0.9(8)
Zn1 O4 C5 C4 1_465 -176.6(4)
C3 C4 C5 O3 . 0.9(9)
C6 C4 C5 O3 . -176.4(6)
C3 C4 C5 O4 . 178.5(5)
C6 C4 C5 O4 . 1.1(8)
C3 C4 C6 C7 . -0.7(9)
C5 C4 C6 C7 . 176.7(5)
C4 C6 C7 C9 . -1.5(9)
C4 C6 C7 C8 . 179.7(5)
C6 C7 C8 O5 . 0.6(9)
C9 C7 C8 O5 . -178.3(6)
C6 C7 C8 O6 . -178.5(6)
C9 C7 C8 O6 . 2.6(8)
C3 C2 C9 C7 . -0.6(8)
C1 C2 C9 C7 . 178.7(5)
C6 C7 C9 C2 . 2.1(8)
C8 C7 C9 C2 . -179.0(5)
C11 N1 C10 N2 . 176.9(7)
Zn1 N1 C10 N2 . 3.5(10)
C11 N1 C10 N3 . -0.3(7)
Zn1 N1 C10 N3 . -173.7(4)
N4 N3 C10 N2 . -177.2(6)
N4 N3 C10 N1 . 0.1(7)
N3 N4 C11 N1 . -0.4(8)
C10 N1 C11 N4 . 0.5(8)
Zn1 N1 C11 N4 . 174.0(5)
